data_2225205
loop_
_publ_author_name
'Fun, Hoong-Kun'
'Hemamalini, Madhukar'
'Siddaraju, B. P.'
'Yathirajan, H. S.'
'Narayana, B.'

_publ_section_title
;
 Orphenadrinium picrate picric acid
;
_journal_coeditor_code CI5037
_journal_issue 3
_journal_name_full 'Acta Crystallographica Section E'
_journal_page_first o682
_journal_page_last o683
_journal_paper_doi 10.1107/S1600536810006379
_journal_volume 66
_journal_year 2010
_chemical_formula_iupac 'C18 H24 N O +, C6 H2 N3 O7 -, C6 H3 N3 O7'
_chemical_formula_moiety 'C18 H24 N O +, C6 H2 N3 O7 -, C6 H3 N3 O7'
_chemical_formula_sum 'C30 H29 N7 O15'
_chemical_formula_weight 727.60
_chemical_name_common
;
Orphenadrinium picrate picric acid
;
_chemical_name_systematic
;
N,N-dimethyl-2-[(2-methylphenyl)
phenylmethoxy]ethanaminium picrate picric acid
;
_space_group_IT_number 14
_symmetry_cell_setting monoclinic
_symmetry_space_group_name_Hall '-P 2ybc'
_symmetry_space_group_name_H-M 'P 1 21/c 1'
_atom_sites_solution_hydrogens geom
_atom_sites_solution_primary direct
_atom_sites_solution_secondary difmap
_audit_creation_method SHELXL-97
_cell_angle_alpha 90.00
_cell_angle_beta 93.6010(10)
_cell_angle_gamma 90.00
_cell_formula_units_Z 4
_cell_length_a 11.1914(9)
_cell_length_b 12.4481(10)
_cell_length_c 22.6127(19)
_cell_measurement_reflns_used 8774
_cell_measurement_temperature 100.00(10)
_cell_measurement_theta_max 30.02
_cell_measurement_theta_min 2.44
_cell_volume 3144.0(4)
_computing_cell_refinement 'SAINT (Bruker, 2009)'
_computing_data_collection 'APEX2 (Bruker, 2009)'
_computing_data_reduction 'SAINT (Bruker, 2009)'
_computing_molecular_graphics 'SHELXTL (Sheldrick, 2008)'
_computing_publication_material 'SHELXTL (Sheldrick, 2008) and PLATON (Spek, 2009)'
_computing_structure_refinement 'SHELXTL (Sheldrick, 2008)'
_computing_structure_solution 'SHELXTL (Sheldrick, 2008)'
_diffrn_ambient_temperature 100.00(10)
_diffrn_measured_fraction_theta_full 0.988
_diffrn_measured_fraction_theta_max 0.988
_diffrn_measurement_device_type
;
Bruker APEX DUO CCD area-detector diffractometer
;
_diffrn_measurement_method '\f and \w scans'
_diffrn_radiation_monochromator graphite
_diffrn_radiation_source 'fine-focus sealed tube'
_diffrn_radiation_type MoK\a
_diffrn_radiation_wavelength 0.71073
_diffrn_reflns_av_R_equivalents 0.0387
_diffrn_reflns_av_sigmaI/netI 0.0383
_diffrn_reflns_limit_h_max 15
_diffrn_reflns_limit_h_min -15
_diffrn_reflns_limit_k_max 16
_diffrn_reflns_limit_k_min -17
_diffrn_reflns_limit_l_max 31
_diffrn_reflns_limit_l_min -30
_diffrn_reflns_number 34841
_diffrn_reflns_theta_full 30.18
_diffrn_reflns_theta_max 30.18
_diffrn_reflns_theta_min 1.80
_diffrn_standards_number 0
_exptl_absorpt_coefficient_mu 0.126
_exptl_absorpt_correction_T_max 0.9775
_exptl_absorpt_correction_T_min 0.9586
_exptl_absorpt_correction_type multi-scan
_exptl_absorpt_process_details '(SADABS; Bruker, 2009)'
_exptl_crystal_colour yellow
_exptl_crystal_density_diffrn 1.537
_exptl_crystal_density_method 'not measured'
_exptl_crystal_description Block
_exptl_crystal_F_000 1512
_exptl_crystal_size_max 0.34
_exptl_crystal_size_mid 0.25
_exptl_crystal_size_min 0.18
_refine_diff_density_max 0.561
_refine_diff_density_min -0.466
_refine_ls_extinction_method none
_refine_ls_goodness_of_fit_ref 1.019
_refine_ls_hydrogen_treatment mixed
_refine_ls_matrix_type full
_refine_ls_number_parameters 480
_refine_ls_number_reflns 9224
_refine_ls_number_restraints 0
_refine_ls_restrained_S_all 1.019
_refine_ls_R_factor_all 0.0677
_refine_ls_R_factor_gt 0.0441
_refine_ls_shift/su_max 0.001
_refine_ls_shift/su_mean <0.001
_refine_ls_structure_factor_coef Fsqd
_refine_ls_weighting_details 'calc w=1/[\s^2^(Fo^2^)+(0.0621P)^2^+1.1401P] where P=(Fo^2^+2Fc^2^)/3'
_refine_ls_weighting_scheme calc
_refine_ls_wR_factor_gt 0.1127
_refine_ls_wR_factor_ref 0.1269
_reflns_number_gt 6851
_reflns_number_total 9224
_reflns_threshold_expression I>2s(I)
_cod_data_source_file ci5037.cif
_cod_data_source_block I
_cod_depositor_comments
;
The following automatic conversions were performed:
'_symmetry_cell_setting' value 'Monoclinic' changed to 'monoclinic'
according to '/home/saulius/struct/CIF-dictionaries/cif_core.dic'
dictionary named 'cif_core.dic' version 2.4.1 from 2010-06-29.

Automatic conversion script
Id: cif_fix_enum 1527 2010-12-29 10:47:43Z saulius 

The following automatic conversions were performed:

'_symmetry_cell_setting' value 'Monoclinic' changed to 'monoclinic'
according to /home/saulius/struct/CIF-dictionaries/cif_core.dic
dictionary named 'cif_core.dic' version 2.4.1 from 2010-06-29.

Automatic conversion script
Id: cif_fix_values 1715 2011-07-08 13:25:40Z adriana 
;
_cod_original_sg_symbol_H-M 'P 21/c'
_cod_database_code 2225205
_cod_database_fobs_code 2225205

loop_
_symmetry_equiv_pos_as_xyz
'x, y, z'
'-x, y+1/2, -z+1/2'
'-x, -y, -z'
'x, -y-1/2, z-1/2'

loop_
_atom_site_type_symbol
_atom_site_label
_atom_site_fract_x
_atom_site_fract_y
_atom_site_fract_z
_atom_site_U_iso_or_equiv
_atom_site_adp_type
_atom_site_calc_flag
_atom_site_refinement_flags
_atom_site_occupancy
_atom_site_disorder_assembly
_atom_site_disorder_group
O O1A 0.29799(8) 0.35411(8) 0.45233(4) 0.0182(2) Uani d . 1 . .
O O2A 0.26460(9) 0.14380(9) 0.43358(6) 0.0318(3) Uani d . 1 . .
O O3A 0.08488(11) 0.09425(10) 0.41005(8) 0.0455(4) Uani d . 1 . .
O O4A -0.19368(9) 0.32322(10) 0.30733(6) 0.0324(3) Uani d . 1 . .
O O5A -0.16667(10) 0.49561(10) 0.30775(6) 0.0312(3) Uani d . 1 . .
O O6A 0.19194(10) 0.64682(9) 0.40080(5) 0.0255(2) Uani d . 1 . .
O O7A 0.34962(9) 0.54552(9) 0.40303(5) 0.0236(2) Uani d . 1 . .
N N1A 0.16227(10) 0.16434(10) 0.41499(6) 0.0193(2) Uani d . 1 . .
N N2A -0.13373(10) 0.40319(11) 0.31998(6) 0.0229(3) Uani d . 1 . .
N N3A 0.24039(10) 0.55773(10) 0.40000(5) 0.0177(2) Uani d . 1 . .
C C1A 0.20748(11) 0.36151(11) 0.41721(6) 0.0149(3) Uani d . 1 . .
C C2A 0.12853(11) 0.27347(11) 0.39928(6) 0.0156(3) Uani d . 1 . .
C C3A 0.01861(11) 0.28696(12) 0.36858(6) 0.0179(3) Uani d . 1 . .
H H3AA -0.0302 0.2280 0.3596 0.021 Uiso calc R 1 . .
C C4A -0.01768(11) 0.38852(12) 0.35144(6) 0.0180(3) Uani d . 1 . .
C C5A 0.05516(12) 0.47732(12) 0.36265(6) 0.0177(3) Uani d . 1 . .
H H5AA 0.0303 0.5453 0.3500 0.021 Uiso calc R 1 . .
C C6A 0.16441(11) 0.46326(11) 0.39269(6) 0.0156(3) Uani d . 1 . .
O O1B 0.97430(9) 0.90711(9) 0.97661(5) 0.0211(2) Uani d . 1 . .
O O2B 0.77967(10) 0.99530(9) 0.93846(5) 0.0260(2) Uani d . 1 . .
O O3B 0.63236(9) 0.90050(9) 0.90035(6) 0.0278(3) Uani d . 1 . .
O O4B 0.65060(9) 0.52065(9) 0.89499(5) 0.0262(2) Uani d . 1 . .
O O5B 0.82135(10) 0.43835(9) 0.90729(5) 0.0248(2) Uani d . 1 . .
O O6B 1.17444(9) 0.64338(9) 0.97116(5) 0.0243(2) Uani d . 1 . .
O O7B 1.14073(9) 0.78048(9) 1.02692(5) 0.0217(2) Uani d . 1 . .
N N1B 0.73404(10) 0.90814(10) 0.92275(6) 0.0201(2) Uani d . 1 . .
N N2B 0.75924(10) 0.51912(10) 0.90699(5) 0.0181(2) Uani d . 1 . .
N N3B 1.10999(10) 0.71454(10) 0.98881(5) 0.0174(2) Uani d . 1 . .
C C1B 0.92362(11) 0.81618(11) 0.95787(6) 0.0153(3) Uani d . 1 . .
C C2B 0.80552(11) 0.81061(11) 0.93132(6) 0.0164(3) Uani d . 1 . .
C C3B 0.75193(11) 0.71467(12) 0.91434(6) 0.0168(3) Uani d . 1 . .
H H3BA 0.6737 0.7129 0.8979 0.020 Uiso calc R 1 . .
C C4B 0.81729(11) 0.62166(11) 0.92236(6) 0.0159(3) Uani d . 1 . .
C C5B 0.93580(11) 0.62156(11) 0.94473(6) 0.0161(3) Uani d . 1 . .
H H5BA 0.9799 0.5582 0.9475 0.019 Uiso calc R 1 . .
C C6B 0.98593(11) 0.71820(11) 0.96275(6) 0.0153(3) Uani d . 1 . .
O O8 0.41316(8) 0.30752(8) 0.32088(4) 0.0186(2) Uani d . 1 . .
N N4 0.50481(10) 0.24548(10) 0.44887(5) 0.0170(2) Uani d . 1 . .
C C7 0.49369(13) 0.30347(13) 0.19733(7) 0.0230(3) Uani d . 1 . .
H H7A 0.4506 0.2408 0.2031 0.028 Uiso calc R 1 . .
C C8 0.58017(14) 0.30557(16) 0.15569(7) 0.0300(4) Uani d . 1 . .
H H8A 0.5954 0.2441 0.1340 0.036 Uiso calc R 1 . .
C C9 0.64370(14) 0.39915(17) 0.14640(7) 0.0341(4) Uani d . 1 . .
H H9A 0.7009 0.4006 0.1183 0.041 Uiso calc R 1 . .
C C10 0.62187(14) 0.48991(17) 0.17894(8) 0.0325(4) Uani d . 1 . .
H H10A 0.6643 0.5527 0.1727 0.039 Uiso calc R 1 . .
C C11 0.53631(13) 0.48776(14) 0.22113(7) 0.0247(3) Uani d . 1 . .
H H11A 0.5225 0.5490 0.2432 0.030 Uiso calc R 1 . .
C C12 0.47145(12) 0.39479(12) 0.23045(6) 0.0186(3) Uani d . 1 . .
C C13 0.38138(11) 0.39039(12) 0.27850(6) 0.0174(3) Uani d . 1 . .
H H13A 0.3829 0.4596 0.2992 0.021 Uiso calc R 1 . .
C C14 0.25466(12) 0.37030(12) 0.25284(6) 0.0187(3) Uani d . 1 . .
C C15 0.18191(13) 0.45666(13) 0.23244(6) 0.0217(3) Uani d . 1 . .
C C16 0.06643(13) 0.43435(15) 0.20804(7) 0.0263(3) Uani d . 1 . .
H H16A 0.0179 0.4909 0.1944 0.032 Uiso calc R 1 . .
C C17 0.02249(13) 0.33060(16) 0.20362(7) 0.0286(4) Uani d . 1 . .
H H17A -0.0545 0.3178 0.1873 0.034 Uiso calc R 1 . .
C C18 0.09432(13) 0.24604(15) 0.22372(7) 0.0262(3) Uani d . 1 . .
H H18A 0.0657 0.1760 0.2209 0.031 Uiso calc R 1 . .
C C19 0.20997(13) 0.26597(13) 0.24823(7) 0.0224(3) Uani d . 1 . .
H H19A 0.2578 0.2088 0.2617 0.027 Uiso calc R 1 . .
C C20 0.52997(12) 0.32655(13) 0.34831(7) 0.0230(3) Uani d . 1 . .
H H20A 0.5310 0.3945 0.3694 0.028 Uiso calc R 1 . .
H H20B 0.5881 0.3304 0.3183 0.028 Uiso calc R 1 . .
C C21 0.56231(12) 0.23669(12) 0.39088(6) 0.0195(3) Uani d . 1 . .
H H21A 0.5389 0.1690 0.3723 0.023 Uiso calc R 1 . .
H H21B 0.6486 0.2355 0.3985 0.023 Uiso calc R 1 . .
C C22 0.51695(13) 0.14244(14) 0.48196(7) 0.0270(3) Uani d . 1 . .
H H22A 0.4817 0.0855 0.4582 0.040 Uiso calc R 1 . .
H H22B 0.4768 0.1480 0.5181 0.040 Uiso calc R 1 . .
H H22C 0.6002 0.1273 0.4910 0.040 Uiso calc R 1 . .
C C23 0.55619(13) 0.33515(14) 0.48613(8) 0.0274(3) Uani d . 1 . .
H H23A 0.5169 0.3381 0.5226 0.041 Uiso calc R 1 . .
H H23B 0.5445 0.4018 0.4653 0.041 Uiso calc R 1 . .
H H23C 0.6403 0.3232 0.4945 0.041 Uiso calc R 1 . .
C C24 0.22435(15) 0.57185(14) 0.23662(8) 0.0297(4) Uani d . 1 . .
H H24A 0.1601 0.6189 0.2235 0.045 Uiso calc R 1 . .
H H24B 0.2904 0.5815 0.2121 0.045 Uiso calc R 1 . .
H H24C 0.2495 0.5882 0.2770 0.045 Uiso calc R 1 . .
H H1N4 0.4270(16) 0.2605(15) 0.4420(8) 0.022(4) Uiso d . 1 . .
H H1OB 0.914(3) 0.964(2) 0.9690(13) 0.077(9) Uiso d . 1 . .

loop_
_atom_site_aniso_label
_atom_site_aniso_U_11
_atom_site_aniso_U_22
_atom_site_aniso_U_33
_atom_site_aniso_U_12
_atom_site_aniso_U_13
_atom_site_aniso_U_23
O1A 0.0146(4) 0.0210(5) 0.0186(5) 0.0008(4) -0.0020(4) -0.0019(4)
O2A 0.0215(5) 0.0204(6) 0.0521(8) 0.0028(4) -0.0079(5) 0.0023(5)
O3A 0.0318(6) 0.0223(7) 0.0799(11) -0.0109(5) -0.0165(7) 0.0081(7)
O4A 0.0176(5) 0.0352(7) 0.0434(7) -0.0039(5) -0.0069(5) -0.0041(6)
O5A 0.0226(5) 0.0316(7) 0.0383(7) 0.0064(5) -0.0072(5) 0.0054(5)
O6A 0.0285(5) 0.0156(5) 0.0331(6) 0.0009(4) 0.0071(5) -0.0015(4)
O7A 0.0166(4) 0.0241(6) 0.0300(6) -0.0042(4) 0.0002(4) -0.0033(5)
N1A 0.0167(5) 0.0174(6) 0.0238(6) -0.0011(4) 0.0005(4) 0.0002(5)
N2A 0.0144(5) 0.0309(7) 0.0231(6) 0.0014(5) -0.0012(4) -0.0009(5)
N3A 0.0196(5) 0.0179(6) 0.0157(6) -0.0017(4) 0.0026(4) -0.0022(5)
C1A 0.0130(5) 0.0173(7) 0.0147(6) 0.0000(5) 0.0034(4) -0.0022(5)
C2A 0.0144(5) 0.0154(7) 0.0171(6) 0.0007(5) 0.0021(5) -0.0002(5)
C3A 0.0137(5) 0.0208(7) 0.0194(7) -0.0023(5) 0.0028(5) -0.0026(5)
C4A 0.0116(5) 0.0240(7) 0.0182(7) 0.0005(5) -0.0012(5) -0.0004(5)
C5A 0.0171(6) 0.0193(7) 0.0169(6) 0.0033(5) 0.0024(5) 0.0010(5)
C6A 0.0157(5) 0.0157(6) 0.0158(6) -0.0019(5) 0.0033(5) -0.0019(5)
O1B 0.0189(4) 0.0162(5) 0.0282(6) -0.0028(4) 0.0020(4) -0.0043(4)
O2B 0.0260(5) 0.0148(5) 0.0375(7) -0.0002(4) 0.0045(5) -0.0014(5)
O3B 0.0183(5) 0.0240(6) 0.0407(7) 0.0041(4) -0.0022(4) 0.0031(5)
O4B 0.0192(5) 0.0237(6) 0.0346(6) -0.0067(4) -0.0071(4) 0.0016(5)
O5B 0.0277(5) 0.0157(5) 0.0304(6) 0.0002(4) -0.0020(4) -0.0001(4)
O6B 0.0175(4) 0.0266(6) 0.0289(6) 0.0042(4) 0.0022(4) -0.0047(5)
O7B 0.0193(4) 0.0233(6) 0.0221(5) -0.0036(4) -0.0025(4) -0.0050(4)
N1B 0.0188(5) 0.0164(6) 0.0254(6) 0.0012(4) 0.0046(5) 0.0016(5)
N2B 0.0203(5) 0.0157(6) 0.0179(6) -0.0031(4) -0.0013(4) 0.0007(5)
N3B 0.0149(5) 0.0198(6) 0.0174(6) -0.0019(4) 0.0011(4) 0.0002(5)
C1B 0.0155(5) 0.0156(6) 0.0153(6) -0.0026(5) 0.0043(5) -0.0011(5)
C2B 0.0159(5) 0.0153(6) 0.0183(6) 0.0015(5) 0.0034(5) 0.0005(5)
C3B 0.0147(5) 0.0190(7) 0.0168(6) -0.0020(5) 0.0015(5) 0.0010(5)
C4B 0.0181(6) 0.0146(6) 0.0149(6) -0.0033(5) 0.0010(5) -0.0005(5)
C5B 0.0171(6) 0.0161(6) 0.0151(6) 0.0001(5) 0.0014(5) 0.0003(5)
C6B 0.0126(5) 0.0172(6) 0.0160(6) -0.0015(5) 0.0010(4) -0.0002(5)
O8 0.0160(4) 0.0225(5) 0.0170(5) 0.0011(4) -0.0023(4) 0.0033(4)
N4 0.0119(5) 0.0211(6) 0.0175(6) 0.0006(4) -0.0019(4) -0.0009(5)
C7 0.0231(6) 0.0270(8) 0.0187(7) 0.0070(6) -0.0006(5) -0.0007(6)
C8 0.0263(7) 0.0432(10) 0.0202(7) 0.0137(7) -0.0004(6) -0.0055(7)
C9 0.0198(6) 0.0622(13) 0.0205(8) 0.0027(7) 0.0033(6) -0.0003(8)
C10 0.0247(7) 0.0484(11) 0.0242(8) -0.0097(7) 0.0017(6) 0.0040(8)
C11 0.0236(6) 0.0303(8) 0.0200(7) -0.0031(6) 0.0009(6) -0.0009(6)
C12 0.0161(5) 0.0246(7) 0.0149(6) 0.0044(5) -0.0009(5) 0.0012(5)
C13 0.0177(6) 0.0191(7) 0.0152(6) 0.0031(5) 0.0007(5) 0.0008(5)
C14 0.0170(6) 0.0251(7) 0.0140(6) 0.0042(5) 0.0024(5) -0.0003(5)
C15 0.0211(6) 0.0290(8) 0.0151(6) 0.0075(6) 0.0031(5) 0.0019(6)
C16 0.0199(6) 0.0407(10) 0.0184(7) 0.0111(6) 0.0018(5) 0.0033(6)
C17 0.0172(6) 0.0504(11) 0.0180(7) 0.0016(6) 0.0001(5) -0.0016(7)
C18 0.0230(7) 0.0350(9) 0.0207(7) -0.0049(6) 0.0019(6) -0.0037(7)
C19 0.0217(6) 0.0259(8) 0.0195(7) 0.0027(6) 0.0006(5) -0.0008(6)
C20 0.0170(6) 0.0291(8) 0.0224(7) -0.0016(6) -0.0038(5) 0.0061(6)
C21 0.0173(6) 0.0238(7) 0.0172(7) 0.0054(5) -0.0001(5) 0.0000(6)
C22 0.0224(7) 0.0326(9) 0.0259(8) 0.0047(6) 0.0007(6) 0.0110(7)
C23 0.0172(6) 0.0350(9) 0.0294(8) -0.0003(6) -0.0026(6) -0.0137(7)
C24 0.0345(8) 0.0284(9) 0.0261(8) 0.0094(7) 0.0003(6) 0.0032(7)

loop_
_atom_type_symbol
_atom_type_description
_atom_type_scat_dispersion_real
_atom_type_scat_dispersion_imag
_atom_type_scat_source
C C 0.0033 0.0016 'International Tables Vol C Tables 4.2.6.8 and 6.1.1.4'
H H 0.0000 0.0000 'International Tables Vol C Tables 4.2.6.8 and 6.1.1.4'
N N 0.0061 0.0033 'International Tables Vol C Tables 4.2.6.8 and 6.1.1.4'
O O 0.0106 0.0060 'International Tables Vol C Tables 4.2.6.8 and 6.1.1.4'

loop_
_geom_angle_atom_site_label_1
_geom_angle_atom_site_label_2
_geom_angle_atom_site_label_3
_geom_angle_site_symmetry_1
_geom_angle_site_symmetry_3
_geom_angle
_geom_angle_publ_flag
O2A N1A O3A . . 121.49(13) ?
O2A N1A C2A . . 120.33(12) ?
O3A N1A C2A . . 118.17(12) ?
O4A N2A O5A . . 123.64(12) ?
O4A N2A C4A . . 118.18(13) ?
O5A N2A C4A . . 118.18(13) ?
O7A N3A O6A . . 123.09(12) ?
O7A N3A C6A . . 118.59(12) ?
O6A N3A C6A . . 118.27(11) ?
O1A C1A C2A . . 125.25(13) ?
O1A C1A C6A . . 122.86(12) ?
C2A C1A C6A . . 111.75(11) ?
C3A C2A N1A . . 116.53(12) ?
C3A C2A C1A . . 123.74(13) ?
N1A C2A C1A . . 119.71(11) ?
C4A C3A C2A . . 119.34(13) ?
C4A C3A H3AA . . 120.3 ?
C2A C3A H3AA . . 120.3 ?
C3A C4A C5A . . 121.39(12) ?
C3A C4A N2A . . 119.50(13) ?
C5A C4A N2A . . 119.10(13) ?
C6A C5A C4A . . 118.94(13) ?
C6A C5A H5AA . . 120.5 ?
C4A C5A H5AA . . 120.5 ?
C5A C6A C1A . . 124.35(12) ?
C5A C6A N3A . . 116.71(12) ?
C1A C6A N3A . . 118.94(11) ?
C1B O1B H1OB . . 106.4(17) ?
O3B N1B O2B . . 122.90(12) ?
O3B N1B C2B . . 118.64(12) ?
O2B N1B C2B . . 118.47(12) ?
O5B N2B O4B . . 124.64(12) ?
O5B N2B C4B . . 118.17(11) ?
O4B N2B C4B . . 117.19(12) ?
O7B N3B O6B . . 124.70(12) ?
O7B N3B C6B . . 118.47(11) ?
O6B N3B C6B . . 116.81(12) ?
O1B C1B C6B . . 121.08(12) ?
O1B C1B C2B . . 123.12(12) ?
C6B C1B C2B . . 115.80(12) ?
C3B C2B C1B . . 122.49(13) ?
C3B C2B N1B . . 117.24(12) ?
C1B C2B N1B . . 120.24(12) ?
C4B C3B C2B . . 118.26(12) ?
C4B C3B H3BA . . 120.9 ?
C2B C3B H3BA . . 120.9 ?
C3B C4B C5B . . 122.44(13) ?
C3B C4B N2B . . 118.56(12) ?
C5B C4B N2B . . 119.00(12) ?
C6B C5B C4B . . 117.94(13) ?
C6B C5B H5BA . . 121.0 ?
C4B C5B H5BA . . 121.0 ?
C5B C6B C1B . . 122.91(12) ?
C5B C6B N3B . . 116.54(12) ?
C1B C6B N3B . . 120.54(12) ?
C20 O8 C13 . . 110.56(11) ?
C22 N4 C23 . . 109.96(12) ?
C22 N4 C21 . . 110.26(12) ?
C23 N4 C21 . . 112.14(12) ?
C22 N4 H1N4 . . 108.9(12) ?
C23 N4 H1N4 . . 106.1(12) ?
C21 N4 H1N4 . . 109.3(12) ?
C12 C7 C8 . . 120.25(16) ?
C12 C7 H7A . . 119.9 ?
C8 C7 H7A . . 119.9 ?
C9 C8 C7 . . 120.18(16) ?
C9 C8 H8A . . 119.9 ?
C7 C8 H8A . . 119.9 ?
C10 C9 C8 . . 119.84(15) ?
C10 C9 H9A . . 120.1 ?
C8 C9 H9A . . 120.1 ?
C9 C10 C11 . . 120.14(17) ?
C9 C10 H10A . . 119.9 ?
C11 C10 H10A . . 119.9 ?
C12 C11 C10 . . 120.51(16) ?
C12 C11 H11A . . 119.7 ?
C10 C11 H11A . . 119.7 ?
C11 C12 C7 . . 119.07(13) ?
C11 C12 C13 . . 120.78(13) ?
C7 C12 C13 . . 120.08(13) ?
O8 C13 C14 . . 108.81(11) ?
O8 C13 C12 . . 110.66(11) ?
C14 C13 C12 . . 112.08(11) ?
O8 C13 H13A . . 108.4 ?
C14 C13 H13A . . 108.4 ?
C12 C13 H13A . . 108.4 ?
C19 C14 C15 . . 119.31(13) ?
C19 C14 C13 . . 120.28(13) ?
C15 C14 C13 . . 120.40(13) ?
C16 C15 C14 . . 118.53(15) ?
C16 C15 C24 . . 119.42(14) ?
C14 C15 C24 . . 122.04(13) ?
C17 C16 C15 . . 121.91(15) ?
C17 C16 H16A . . 119.0 ?
C15 C16 H16A . . 119.0 ?
C16 C17 C18 . . 119.33(14) ?
C16 C17 H17A . . 120.3 ?
C18 C17 H17A . . 120.3 ?
C17 C18 C19 . . 119.97(16) ?
C17 C18 H18A . . 120.0 ?
C19 C18 H18A . . 120.0 ?
C14 C19 C18 . . 120.94(15) ?
C14 C19 H19A . . 119.5 ?
C18 C19 H19A . . 119.5 ?
O8 C20 C21 . . 109.30(12) ?
O8 C20 H20A . . 109.8 ?
C21 C20 H20A . . 109.8 ?
O8 C20 H20B . . 109.8 ?
C21 C20 H20B . . 109.8 ?
H20A C20 H20B . . 108.3 ?
N4 C21 C20 . . 113.93(12) ?
N4 C21 H21A . . 108.8 ?
C20 C21 H21A . . 108.8 ?
N4 C21 H21B . . 108.8 ?
C20 C21 H21B . . 108.8 ?
H21A C21 H21B . . 107.7 ?
N4 C22 H22A . . 109.5 ?
N4 C22 H22B . . 109.5 ?
H22A C22 H22B . . 109.5 ?
N4 C22 H22C . . 109.5 ?
H22A C22 H22C . . 109.5 ?
H22B C22 H22C . . 109.5 ?
N4 C23 H23A . . 109.5 ?
N4 C23 H23B . . 109.5 ?
H23A C23 H23B . . 109.5 ?
N4 C23 H23C . . 109.5 ?
H23A C23 H23C . . 109.5 ?
H23B C23 H23C . . 109.5 ?
C15 C24 H24A . . 109.5 ?
C15 C24 H24B . . 109.5 ?
H24A C24 H24B . . 109.5 ?
C15 C24 H24C . . 109.5 ?
H24A C24 H24C . . 109.5 ?
H24B C24 H24C . . 109.5 ?

loop_
_geom_bond_atom_site_label_1
_geom_bond_atom_site_label_2
_geom_bond_site_symmetry_2
_geom_bond_distance
_geom_bond_publ_flag
O1A C1A . 1.2507(16) ?
O2A N1A . 1.2219(15) ?
O3A N1A . 1.2296(16) ?
O4A N2A . 1.2243(18) ?
O5A N2A . 1.2342(18) ?
O6A N3A . 1.2351(16) ?
O7A N3A . 1.2295(15) ?
N1A C2A . 1.4482(18) ?
N2A C4A . 1.4527(17) ?
N3A C6A . 1.4545(18) ?
C1A C2A . 1.4495(19) ?
C1A C6A . 1.4528(19) ?
C2A C3A . 1.3842(18) ?
C3A C4A . 1.376(2) ?
C3A H3AA . 0.93 ?
C4A C5A . 1.387(2) ?
C5A C6A . 1.3720(19) ?
C5A H5AA . 0.93 ?
O1B C1B . 1.3237(17) ?
O1B H1OB . 0.99(3) ?
O2B N1B . 1.2416(17) ?
O3B N1B . 1.2200(16) ?
O4B N2B . 1.2290(15) ?
O5B N2B . 1.2222(16) ?
O6B N3B . 1.2249(15) ?
O7B N3B . 1.2238(16) ?
N1B C2B . 1.4601(18) ?
N2B C4B . 1.4642(18) ?
N3B C6B . 1.4745(16) ?
C1B C6B . 1.4059(19) ?
C1B C2B . 1.4186(18) ?
C2B C3B . 1.380(2) ?
C3B C4B . 1.3754(19) ?
C3B H3BA . 0.93 ?
C4B C5B . 1.3895(18) ?
C5B C6B . 1.3782(19) ?
C5B H5BA . 0.93 ?
O8 C20 . 1.4311(16) ?
O8 C13 . 1.4375(17) ?
N4 C22 . 1.487(2) ?
N4 C23 . 1.4919(19) ?
N4 C21 . 1.5004(18) ?
N4 H1N4 . 0.894(18) ?
C7 C12 . 1.392(2) ?
C7 C8 . 1.392(2) ?
C7 H7A . 0.93 ?
C8 C9 . 1.388(3) ?
C8 H8A . 0.93 ?
C9 C10 . 1.378(3) ?
C9 H9A . 0.93 ?
C10 C11 . 1.394(2) ?
C10 H10A . 0.93 ?
C11 C12 . 1.389(2) ?
C11 H11A . 0.93 ?
C12 C13 . 1.5288(19) ?
C13 C14 . 1.5188(19) ?
C13 H13A . 0.98 ?
C14 C19 . 1.393(2) ?
C14 C15 . 1.409(2) ?
C15 C16 . 1.401(2) ?
C15 C24 . 1.512(2) ?
C16 C17 . 1.383(3) ?
C16 H16A . 0.93 ?
C17 C18 . 1.384(2) ?
C17 H17A . 0.93 ?
C18 C19 . 1.398(2) ?
C18 H18A . 0.93 ?
C19 H19A . 0.93 ?
C20 C21 . 1.505(2) ?
C20 H20A . 0.97 ?
C20 H20B . 0.97 ?
C21 H21A . 0.97 ?
C21 H21B . 0.97 ?
C22 H22A . 0.96 ?
C22 H22B . 0.96 ?
C22 H22C . 0.96 ?
C23 H23A . 0.96 ?
C23 H23B . 0.96 ?
C23 H23C . 0.96 ?
C24 H24A . 0.96 ?
C24 H24B . 0.96 ?
C24 H24C . 0.96 ?

loop_
_geom_hbond_atom_site_label_D
_geom_hbond_atom_site_label_H
_geom_hbond_atom_site_label_A
_geom_hbond_site_symmetry_A
_geom_hbond_distance_DH
_geom_hbond_distance_HA
_geom_hbond_distance_DA
_geom_hbond_angle_DHA
_geom_hbond_publ_flag
N4 H1N4 O1A . 0.90(2) 1.88(2) 2.6860(15) 149(2) yes
N4 H1N4 O2A . 0.90(2) 2.32(2) 2.9718(16) 129(2) yes
O1B H1OB O2B . 0.99(3) 1.66(3) 2.5412(15) 146(3) yes
C5B H5BA O3A 4_666 0.93 2.41 3.2833(19) 156 yes
C9 H9A O6B 3_766 0.93 2.59 3.4884(19) 163 yes
C20 H20B O4A 1_655 0.97 2.47 3.2841(17) 141 yes
C23 H23C O7B 2_746 0.96 2.58 3.4901(18) 158 yes

loop_
_geom_torsion_atom_site_label_1
_geom_torsion_atom_site_label_2
_geom_torsion_atom_site_label_3
_geom_torsion_atom_site_label_4
_geom_torsion_site_symmetry_1
_geom_torsion_site_symmetry_2
_geom_torsion_site_symmetry_3
_geom_torsion_site_symmetry_4
_geom_torsion
_geom_torsion_publ_flag
O2A N1A C2A C3A . . . . 168.43(13) ?
O3A N1A C2A C3A . . . . -12.8(2) ?
O2A N1A C2A C1A . . . . -13.2(2) ?
O3A N1A C2A C1A . . . . 165.56(14) ?
O1A C1A C2A C3A . . . . 168.56(13) ?
C6A C1A C2A C3A . . . . -7.27(18) ?
O1A C1A C2A N1A . . . . -9.7(2) ?
C6A C1A C2A N1A . . . . 174.46(11) ?
N1A C2A C3A C4A . . . . -178.86(12) ?
C1A C2A C3A C4A . . . . 2.8(2) ?
C2A C3A C4A C5A . . . . 2.0(2) ?
C2A C3A C4A N2A . . . . -179.11(12) ?
O4A N2A C4A C3A . . . . -3.2(2) ?
O5A N2A C4A C3A . . . . 176.42(13) ?
O4A N2A C4A C5A . . . . 175.66(13) ?
O5A N2A C4A C5A . . . . -4.7(2) ?
C3A C4A C5A C6A . . . . -1.5(2) ?
N2A C4A C5A C6A . . . . 179.62(12) ?
C4A C5A C6A C1A . . . . -3.9(2) ?
C4A C5A C6A N3A . . . . 176.24(12) ?
O1A C1A C6A C5A . . . . -168.09(13) ?
C2A C1A C6A C5A . . . . 7.87(18) ?
O1A C1A C6A N3A . . . . 11.76(19) ?
C2A C1A C6A N3A . . . . -172.28(11) ?
O7A N3A C6A C5A . . . . -150.15(13) ?
O6A N3A C6A C5A . . . . 27.39(18) ?
O7A N3A C6A C1A . . . . 29.99(18) ?
O6A N3A C6A C1A . . . . -152.48(12) ?
O1B C1B C2B C3B . . . . -177.10(13) ?
C6B C1B C2B C3B . . . . 3.62(19) ?
O1B C1B C2B N1B . . . . 0.8(2) ?
C6B C1B C2B N1B . . . . -178.46(12) ?
O3B N1B C2B C3B . . . . -1.22(19) ?
O2B N1B C2B C3B . . . . 178.99(13) ?
O3B N1B C2B C1B . . . . -179.25(13) ?
O2B N1B C2B C1B . . . . 0.97(19) ?
C1B C2B C3B C4B . . . . -1.6(2) ?
N1B C2B C3B C4B . . . . -179.57(12) ?
C2B C3B C4B C5B . . . . -2.4(2) ?
C2B C3B C4B N2B . . . . 177.23(12) ?
O5B N2B C4B C3B . . . . 171.21(13) ?
O4B N2B C4B C3B . . . . -9.23(19) ?
O5B N2B C4B C5B . . . . -9.11(19) ?
O4B N2B C4B C5B . . . . 170.45(12) ?
C3B C4B C5B C6B . . . . 4.1(2) ?
N2B C4B C5B C6B . . . . -175.54(12) ?
C4B C5B C6B C1B . . . . -1.9(2) ?
C4B C5B C6B N3B . . . . 177.26(12) ?
O1B C1B C6B C5B . . . . 178.87(13) ?
C2B C1B C6B C5B . . . . -1.84(19) ?
O1B C1B C6B N3B . . . . -0.22(19) ?
C2B C1B C6B N3B . . . . 179.08(11) ?
O7B N3B C6B C5B . . . . -148.70(13) ?
O6B N3B C6B C5B . . . . 29.92(17) ?
O7B N3B C6B C1B . . . . 30.44(18) ?
O6B N3B C6B C1B . . . . -150.94(13) ?
C12 C7 C8 C9 . . . . -0.8(2) ?
C7 C8 C9 C10 . . . . 0.6(2) ?
C8 C9 C10 C11 . . . . 0.1(3) ?
C9 C10 C11 C12 . . . . -0.6(2) ?
C10 C11 C12 C7 . . . . 0.4(2) ?
C10 C11 C12 C13 . . . . 177.33(14) ?
C8 C7 C12 C11 . . . . 0.3(2) ?
C8 C7 C12 C13 . . . . -176.63(13) ?
C20 O8 C13 C14 . . . . -177.11(11) ?
C20 O8 C13 C12 . . . . 59.33(15) ?
C11 C12 C13 O8 . . . . -120.56(14) ?
C7 C12 C13 O8 . . . . 56.29(17) ?
C11 C12 C13 C14 . . . . 117.78(15) ?
C7 C12 C13 C14 . . . . -65.37(17) ?
O8 C13 C14 C19 . . . . -29.84(17) ?
C12 C13 C14 C19 . . . . 92.88(16) ?
O8 C13 C14 C15 . . . . 151.37(13) ?
C12 C13 C14 C15 . . . . -85.91(16) ?
C19 C14 C15 C16 . . . . 0.0(2) ?
C13 C14 C15 C16 . . . . 178.78(12) ?
C19 C14 C15 C24 . . . . 179.42(14) ?
C13 C14 C15 C24 . . . . -1.8(2) ?
C14 C15 C16 C17 . . . . 0.1(2) ?
C24 C15 C16 C17 . . . . -179.37(14) ?
C15 C16 C17 C18 . . . . -0.1(2) ?
C16 C17 C18 C19 . . . . 0.1(2) ?
C15 C14 C19 C18 . . . . 0.0(2) ?
C13 C14 C19 C18 . . . . -178.82(13) ?
C17 C18 C19 C14 . . . . 0.0(2) ?
C13 O8 C20 C21 . . . . -178.14(12) ?
C22 N4 C21 C20 . . . . 166.36(12) ?
C23 N4 C21 C20 . . . . -70.75(15) ?
O8 C20 C21 N4 . . . . -78.40(16) ?
